data_4083017
loop_
_publ_author_name
'Bayram, Melike'
'Bl\"aser, Dieter'
'W\"olper, Christoph'
'Schulz, Stephan'

_publ_contact_author
;
          Prof. Dr. Schulz, Stephan
          Fachbereich Chemie der
          Universit\"at Duisburg-Essen
          Campus Essen, Universit\"atsstr. 7
          D-45141 Essen, Germany
;
_publ_section_title
;
 Syntheses and Structures of Bis-Amidinate--Alane Complexes
;
_journal_issue 8
_journal_name_full Organometallics
_journal_page_first 2080
_journal_paper_doi 10.1021/om5002217
_journal_volume 33
_journal_year 2014
_chemical_formula_moiety 'C22 H54 Al4 N4'
_chemical_formula_sum 'C22 H54 Al4 N4'
_chemical_formula_weight 482.61
_chemical_name_systematic
;
 ?
;
_space_group_crystal_system monoclinic
_space_group_IT_number 14
_space_group_name_Hall '-P 2yn'
_space_group_name_H-M_alt 'P 1 21/n 1'
_symmetry_space_group_name_Hall '-P 2yn'
_symmetry_space_group_name_H-M 'P 1 21/n 1'
_atom_sites_solution_hydrogens geom
_atom_sites_solution_primary direct
_atom_sites_solution_secondary difmap
_audit_creation_method SHELXL-2013
_cell_angle_alpha 90
_cell_angle_beta 98.243(5)
_cell_angle_gamma 90
_cell_formula_units_Z 2
_cell_length_a 7.7024(8)
_cell_length_b 16.6621(16)
_cell_length_c 12.4291(12)
_cell_measurement_reflns_used 11682
_cell_measurement_temperature 180(1)
_cell_measurement_theta_max 29.48
_cell_measurement_theta_min 2.44
_cell_volume 1578.6(3)
_computing_cell_refinement 'BRUKER D8 KAPPA APEX 2 Vers. 3.0-2009'
_computing_data_collection 'BRUKER D8 KAPPA APEX 2 Vers. 3.0-2009'
_computing_data_reduction 'BRUKER D8 KAPPA APEX 2 Vers. 3.0-2009'
_computing_molecular_graphics 'BRUKER AXS SHELXTL Vers. 2008/4'
_computing_publication_material 'SHELXL-2013 (Sheldrick, 2013/4)'
_computing_structure_refinement 'SHELXL-2013 (Sheldrick, 2013/4)'
_computing_structure_solution 'BRUKER D8 KAPPA APEX 2 Vers. 3.0-2009'
_diffrn_ambient_temperature 180(1)
_diffrn_detector_area_resol_mean 512
_diffrn_measured_fraction_theta_full 0.997
_diffrn_measured_fraction_theta_max 0.986
_diffrn_measurement_device_type
; 
 Bruker D8 KAPPA series II with APEX II area detector system
;
_diffrn_measurement_method
;
 Data collection strategy APEX 2/COSMO
;
_diffrn_radiation_monochromator 'Triumph Goebel mirror'
_diffrn_radiation_type MoK\a
_diffrn_radiation_wavelength 0.71073
_diffrn_reflns_av_R_equivalents 0.0420
_diffrn_reflns_av_unetI/netI 0.0294
_diffrn_reflns_Laue_measured_fraction_full 0.997
_diffrn_reflns_Laue_measured_fraction_max 0.986
_diffrn_reflns_limit_h_max 10
_diffrn_reflns_limit_h_min -10
_diffrn_reflns_limit_k_max 23
_diffrn_reflns_limit_k_min -23
_diffrn_reflns_limit_l_max 16
_diffrn_reflns_limit_l_min -17
_diffrn_reflns_number 40361
_diffrn_reflns_point_group_measured_fraction_full 0.997
_diffrn_reflns_point_group_measured_fraction_max 0.986
_diffrn_reflns_theta_full 25.242
_diffrn_reflns_theta_max 29.547
_diffrn_reflns_theta_min 2.058
_diffrn_source 'sealed X-RAY tube'
_exptl_absorpt_coefficient_mu 0.162
_exptl_absorpt_correction_T_max 0.75
_exptl_absorpt_correction_T_min 0.68
_exptl_absorpt_correction_type multi-scan
_exptl_absorpt_process_details
; 
 BRUKER AXS SMART APEX 2 Vers. 3.0-2009
 R.H. Blessing, Acta Cryst. (1995) A51 33-38 
;
_exptl_crystal_colour colourless
_exptl_crystal_density_diffrn 1.015
_exptl_crystal_description block
_exptl_crystal_F_000 532
_exptl_crystal_size_max 0.280
_exptl_crystal_size_mid 0.220
_exptl_crystal_size_min 0.150
_refine_diff_density_max 0.336
_refine_diff_density_min -0.198
_refine_diff_density_rms 0.049
_refine_ls_extinction_method none
_refine_ls_goodness_of_fit_ref 1.042
_refine_ls_hydrogen_treatment constr
_refine_ls_matrix_type full
_refine_ls_number_parameters 136
_refine_ls_number_reflns 4365
_refine_ls_number_restraints 0
_refine_ls_restrained_S_all 1.042
_refine_ls_R_factor_all 0.0597
_refine_ls_R_factor_gt 0.0389
_refine_ls_shift/su_max 0.001
_refine_ls_shift/su_mean 0.000
_refine_ls_structure_factor_coef Fsqd
_refine_ls_weighting_details 'w=1/[\s^2^(Fo^2^)+(0.0577P)^2^+0.3104P] where P=(Fo^2^+2Fc^2^)/3'
_refine_ls_weighting_scheme calc
_refine_ls_wR_factor_gt 0.0979
_refine_ls_wR_factor_ref 0.1093
_reflns_Friedel_coverage 0.000
_reflns_number_gt 3329
_reflns_number_total 4365
_reflns_threshold_expression 'I > 2\s(I)'
_cod_data_source_file om5002217_si_001.cif
_cod_data_source_block mb_032a
_cod_depositor_comments 'Adding full bibliography for 4083015--4083021.cif.'
_cod_database_code 4083017
_shelx_space_group_comment
;
The symmetry employed for this shelxl refinement is uniquely defined
by the following loop, which should always be used as a source of
symmetry information in preference to the above space-group names.
They are only intended as comments.
;
_shelx_estimated_absorpt_t_min 0.956
_shelx_estimated_absorpt_t_max 0.976
_shelxl_version_number 2013-4

loop_
_space_group_symop_operation_xyz
'x, y, z'
'-x+1/2, y+1/2, -z+1/2'
'-x, -y, -z'
'x-1/2, -y-1/2, z-1/2'

loop_
_atom_site_label
_atom_site_type_symbol
_atom_site_fract_x
_atom_site_fract_y
_atom_site_fract_z
_atom_site_U_iso_or_equiv
_atom_site_adp_type
_atom_site_occupancy
_atom_site_site_symmetry_order
_atom_site_calc_flag
_atom_site_refinement_flags_posn
_atom_site_refinement_flags_adp
Al1 Al 0.18861(5) 0.50808(2) 0.76123(3) 0.02236(11) Uani 1 1 d . .
Al2 Al -0.07229(6) 0.67173(2) 0.76778(3) 0.02736(12) Uani 1 1 d . .
N1 N 0.29952(14) 0.58152(6) 0.66950(8) 0.0222(2) Uani 1 1 d . .
N2 N 0.17299(14) 0.62251(6) 0.80955(8) 0.0215(2) Uani 1 1 d . .
C1 C 0.27922(17) 0.64274(7) 0.72964(10) 0.0228(3) Uani 1 1 d . .
C2 C 0.39010(19) 0.58365(8) 0.57391(11) 0.0271(3) Uani 1 1 d . .
H2A H 0.4919 0.6204 0.5874 0.032 Uiso 1 1 d R U
H2B H 0.3096 0.6042 0.5106 0.032 Uiso 1 1 d R U
C3 C 0.45229(18) 0.50018(8) 0.54928(11) 0.0269(3) Uani 1 1 d . .
H3A H 0.3522 0.4653 0.5353 0.032 Uiso 1 1 d R U
H3B H 0.5286 0.4799 0.6111 0.032 Uiso 1 1 d R U
C4 C 0.3539(2) 0.72481(8) 0.71967(14) 0.0368(3) Uani 1 1 d . .
H4A H 0.4772 0.7253 0.7528 0.055 Uiso 1 1 d R U
H4B H 0.2878 0.7637 0.7570 0.055 Uiso 1 1 d R U
H4C H 0.3454 0.7393 0.6427 0.055 Uiso 1 1 d R U
C5 C 0.25553(19) 0.64694(9) 0.92151(11) 0.0296(3) Uani 1 1 d . .
H5A H 0.2597 0.7062 0.9261 0.036 Uiso 1 1 d R U
H5B H 0.3775 0.6267 0.9350 0.036 Uiso 1 1 d R U
C6 C 0.1548(2) 0.61471(11) 1.00747(12) 0.0404(4) Uani 1 1 d . .
H6A H 0.0369 0.6382 0.9979 0.061 Uiso 1 1 d R U
H6B H 0.2162 0.6287 1.0796 0.061 Uiso 1 1 d R U
H6C H 0.1457 0.5562 1.0009 0.061 Uiso 1 1 d R U
C7 C 0.3588(2) 0.44755(9) 0.86091(13) 0.0373(3) Uani 1 1 d . .
H7A H 0.4035 0.4026 0.8220 0.056 Uiso 1 1 d R U
H7B H 0.3021 0.4268 0.9209 0.056 Uiso 1 1 d R U
H7C H 0.4563 0.4828 0.8898 0.056 Uiso 1 1 d R U
C8 C -0.0148(2) 0.45299(10) 0.68383(14) 0.0419(4) Uani 1 1 d . .
H8A H -0.0946 0.4923 0.6445 0.063 Uiso 1 1 d R U
H8B H -0.0759 0.4241 0.7360 0.063 Uiso 1 1 d R U
H8C H 0.0235 0.4148 0.6321 0.063 Uiso 1 1 d R U
C9 C -0.0653(3) 0.77828(10) 0.83878(16) 0.0516(5) Uani 1 1 d . .
H9A H -0.1755 0.8067 0.8152 0.077 Uiso 1 1 d R U
H9B H 0.0328 0.8095 0.8185 0.077 Uiso 1 1 d R U
H9C H -0.0498 0.7714 0.9179 0.077 Uiso 1 1 d R U
C10 C -0.2392(2) 0.59767(11) 0.82401(14) 0.0412(4) Uani 1 1 d . .
H10A H -0.3032 0.6265 0.8747 0.062 Uiso 1 1 d R U
H10B H -0.1745 0.5528 0.8618 0.062 Uiso 1 1 d R U
H10C H -0.3225 0.5770 0.7633 0.062 Uiso 1 1 d R U
C11 C -0.0975(2) 0.67827(10) 0.60719(13) 0.0403(4) Uani 1 1 d . .
H11A H -0.2176 0.6944 0.5785 0.060 Uiso 1 1 d R U
H11B H -0.0727 0.6257 0.5776 0.060 Uiso 1 1 d R U
H11C H -0.0147 0.7179 0.5861 0.060 Uiso 1 1 d R U

loop_
_atom_site_aniso_label
_atom_site_aniso_U_11
_atom_site_aniso_U_22
_atom_site_aniso_U_33
_atom_site_aniso_U_23
_atom_site_aniso_U_13
_atom_site_aniso_U_12
Al1 0.0263(2) 0.02011(18) 0.02141(19) -0.00119(14) 0.00588(15) -0.00101(14)
Al2 0.0271(2) 0.0291(2) 0.0267(2) 0.00227(16) 0.00644(16) 0.00724(16)
N1 0.0238(5) 0.0235(5) 0.0203(5) -0.0011(4) 0.0070(4) 0.0002(4)
N2 0.0230(5) 0.0228(5) 0.0190(5) -0.0033(4) 0.0045(4) 0.0009(4)
C1 0.0219(6) 0.0225(6) 0.0245(6) 0.0005(5) 0.0049(5) 0.0007(5)
C2 0.0326(7) 0.0280(6) 0.0228(6) 0.0014(5) 0.0118(5) -0.0001(5)
C3 0.0312(7) 0.0281(6) 0.0232(6) -0.0014(5) 0.0106(5) 0.0009(5)
C4 0.0430(9) 0.0239(6) 0.0467(9) -0.0021(6) 0.0173(7) -0.0063(6)
C5 0.0316(7) 0.0336(7) 0.0226(6) -0.0072(5) 0.0005(5) 0.0013(6)
C6 0.0491(10) 0.0513(9) 0.0209(7) -0.0013(6) 0.0058(6) 0.0023(7)
C7 0.0453(9) 0.0311(7) 0.0351(8) 0.0047(6) 0.0038(7) 0.0080(6)
C8 0.0422(9) 0.0362(8) 0.0465(9) -0.0087(7) 0.0038(7) -0.0124(7)
C9 0.0626(12) 0.0363(8) 0.0583(11) -0.0053(8) 0.0162(9) 0.0176(8)
C10 0.0285(8) 0.0562(10) 0.0400(8) 0.0089(7) 0.0083(7) 0.0018(7)
C11 0.0388(9) 0.0494(9) 0.0311(8) 0.0108(7) -0.0006(7) 0.0031(7)

loop_
_atom_type_symbol
_atom_type_description
_atom_type_scat_dispersion_real
_atom_type_scat_dispersion_imag
_atom_type_scat_source
C C 0.0033 0.0016 'International Tables Vol C Tables 4.2.6.8 and 6.1.1.4'
H H 0.0000 0.0000 'International Tables Vol C Tables 4.2.6.8 and 6.1.1.4'
N N 0.0061 0.0033 'International Tables Vol C Tables 4.2.6.8 and 6.1.1.4'
Al Al 0.0645 0.0514 'International Tables Vol C Tables 4.2.6.8 and 6.1.1.4'

loop_
_geom_angle_atom_site_label_1
_geom_angle_atom_site_label_2
_geom_angle_atom_site_label_3
_geom_angle
_geom_angle_site_symmetry_1
C8 Al1 C7 119.34(7) .
C8 Al1 N1 113.32(6) .
C7 Al1 N1 112.63(6) .
C8 Al1 N2 121.13(6) .
C7 Al1 N2 111.39(6) .
N1 Al1 N2 68.24(4) .
C8 Al1 C1 126.34(6) .
C7 Al1 C1 113.75(6) .
N1 Al1 C1 32.40(4) .
N2 Al1 C1 36.10(4) .
C9 Al2 C10 112.26(8) .
C9 Al2 C11 113.10(8) .
C10 Al2 C11 114.53(8) .
C9 Al2 N2 106.25(7) .
C10 Al2 N2 106.37(6) .
C11 Al2 N2 103.31(6) .
C1 N1 C2 124.37(11) .
C1 N1 Al1 93.31(8) .
C2 N1 Al1 142.20(8) .
C1 N2 C5 112.05(10) .
C1 N2 Al1 87.18(7) .
C5 N2 Al1 119.96(8) .
C1 N2 Al2 109.30(8) .
C5 N2 Al2 112.18(8) .
Al1 N2 Al2 113.29(5) .
N1 C1 N2 110.45(11) .
N1 C1 C4 126.61(12) .
N2 C1 C4 122.95(12) .
N1 C1 Al1 54.29(7) .
N2 C1 Al1 56.72(6) .
C4 C1 Al1 173.33(10) .
N1 C2 C3 110.07(10) .
C3 C3 C2 111.74(14) 3_666
N2 C5 C6 111.59(12) .

loop_
_geom_bond_atom_site_label_1
_geom_bond_atom_site_label_2
_geom_bond_distance
_geom_bond_site_symmetry_2
Al1 C8 1.9473(16) .
Al1 C7 1.9506(15) .
Al1 N1 1.9510(11) .
Al1 N2 2.0077(11) .
Al1 C1 2.3987(13) .
Al2 C9 1.9799(17) .
Al2 C10 1.9804(17) .
Al2 C11 1.9805(16) .
Al2 N2 2.0567(11) .
N1 C1 1.2873(16) .
N1 C2 1.4619(17) .
N2 C1 1.4151(17) .
N2 C5 1.5009(16) .
C1 C4 1.4954(18) .
C2 C3 1.5165(18) .
C3 C3 1.516(3) 3_666
C5 C6 1.507(2) .
